data_7004444
loop_
_publ_author_name
'McClintock, Lisa F.'
'Cavigliasso, Germ\'an'
'Stranger, Robert'
'Blackman, Allan G.'

_publ_section_title
;
 The donor ability of the chelated carbonate ligand: protonation and
 metallation of [(L)Co(O2CO)]+ complexes in aqueous solution
;
_journal_issue 37
_journal_name_full 'Dalton Transactions'
_journal_page_first 4984
_journal_page_last 4992
_journal_paper_doi 10.1039/b806981f
_journal_year 2008
_chemical_formula_sum 'C16 H22 Cl4 Co N7 O3 Zn'
_chemical_formula_weight 626.51
_chemical_name_systematic
;
?
;
_space_group_IT_number 61
_symmetry_cell_setting orthorhombic
_symmetry_space_group_name_Hall '-P 2ac 2ab'
_symmetry_space_group_name_H-M 'P b c a'
_atom_sites_solution_hydrogens geom
_atom_sites_solution_primary direct
_atom_sites_solution_secondary difmap
_audit_creation_method SHELXL-97
_cell_angle_alpha 90.00
_cell_angle_beta 90.00
_cell_angle_gamma 90.00
_cell_formula_units_Z 8
_cell_length_a 18.182(7)
_cell_length_b 14.726(4)
_cell_length_c 19.634(7)
_cell_measurement_reflns_used 8266
_cell_measurement_temperature 85(2)
_cell_measurement_theta_max 32.65
_cell_measurement_theta_min 2.24
_cell_volume 5257(3)
_computing_cell_refinement 'ApexII and SAINT (Bruker, 2001)'
_computing_data_collection 'ApexII (Bruker, 2004)'
_computing_data_reduction SAINT
_computing_molecular_graphics 'WinGX (Farrugia, 1999)'
_computing_publication_material WinGX
_computing_structure_refinement 'SHELXL-97 (Sheldrick, 1997)'
_computing_structure_solution 'SIR97 (Altomare et al., 1997)'
_diffrn_ambient_temperature 85(2)
_diffrn_measured_fraction_theta_full 0.998
_diffrn_measured_fraction_theta_max 0.985
_diffrn_measurement_device_type 'Bruker Kappa ApexII area detector'
_diffrn_measurement_method 'phi and omega scans'
_diffrn_radiation_monochromator graphite
_diffrn_radiation_source 'fine-focus sealed tube'
_diffrn_radiation_type MoK\a
_diffrn_radiation_wavelength 0.71073
_diffrn_reflns_av_R_equivalents 0.0559
_diffrn_reflns_av_sigmaI/netI 0.0246
_diffrn_reflns_limit_h_max 27
_diffrn_reflns_limit_h_min -27
_diffrn_reflns_limit_k_max 21
_diffrn_reflns_limit_k_min -22
_diffrn_reflns_limit_l_max 29
_diffrn_reflns_limit_l_min -29
_diffrn_reflns_number 119721
_diffrn_reflns_theta_full 25.00
_diffrn_reflns_theta_max 32.90
_diffrn_reflns_theta_min 2.06
_exptl_absorpt_coefficient_mu 1.981
_exptl_absorpt_correction_T_max 1.000000
_exptl_absorpt_correction_T_min 0.792484
_exptl_absorpt_correction_type sphere
_exptl_absorpt_process_details SQUEEZE
_exptl_crystal_colour purple
_exptl_crystal_density_diffrn 1.583
_exptl_crystal_density_meas ?
_exptl_crystal_density_method .
_exptl_crystal_description rhombus
_exptl_crystal_F_000 2528
_exptl_crystal_size_max 0.33
_exptl_crystal_size_mid 0.24
_exptl_crystal_size_min 0.10
_platon_squeeze_details ' ?'
_refine_diff_density_max 1.310
_refine_diff_density_min -1.249
_refine_diff_density_rms 0.093
_refine_ls_extinction_method none
_refine_ls_goodness_of_fit_ref 1.056
_refine_ls_hydrogen_treatment mixed
_refine_ls_matrix_type full
_refine_ls_number_parameters 321
_refine_ls_number_reflns 9675
_refine_ls_number_restraints 0
_refine_ls_restrained_S_all 1.056
_refine_ls_R_factor_all 0.0476
_refine_ls_R_factor_gt 0.0405
_refine_ls_shift/su_max 0.002
_refine_ls_shift/su_mean 0.000
_refine_ls_structure_factor_coef Fsqd
_refine_ls_weighting_details 'calc w=1/[\s^2^(Fo^2^)+(0.0420P)^2^+7.9014P] where P=(Fo^2^+2Fc^2^)/3'
_refine_ls_weighting_scheme calc
_refine_ls_wR_factor_gt 0.1034
_refine_ls_wR_factor_ref 0.1067
_reflns_number_gt 8143
_reflns_number_total 9675
_reflns_threshold_expression >2sigma(I)
_cod_data_source_file b806981f.txt
_cod_data_source_block lme1r5
_cod_original_sg_symbol_H-M Pbca
_cod_database_code 7004444

loop_
_symmetry_equiv_pos_as_xyz
'x, y, z'
'-x+1/2, -y, z+1/2'
'x+1/2, -y+1/2, -z'
'-x, y+1/2, -z+1/2'
'-x, -y, -z'
'x-1/2, y, -z-1/2'
'-x-1/2, y-1/2, z'
'x, -y-1/2, z-1/2'

loop_
_atom_site_label
_atom_site_type_symbol
_atom_site_fract_x
_atom_site_fract_y
_atom_site_fract_z
_atom_site_U_iso_or_equiv
_atom_site_adp_type
_atom_site_occupancy
_atom_site_symmetry_multiplicity
_atom_site_calc_flag
_atom_site_refinement_flags
_atom_site_disorder_assembly
_atom_site_disorder_group
Zn1 Zn 0.794081(15) -0.143437(18) 0.485467(12) 0.02726(7) Uani 1 1 d . . .
Co1 Co 0.895130(13) 0.133271(16) 0.709387(12) 0.01449(6) Uani 1 1 d . A .
Cl1 Cl 0.89400(3) -0.22829(5) 0.51158(3) 0.04045(14) Uani 1 1 d . . .
Cl2 Cl 0.82764(5) -0.02468(5) 0.41843(3) 0.0555(2) Uani 1 1 d . . .
Cl3 Cl 0.73726(3) -0.09789(4) 0.58249(3) 0.03246(12) Uani 1 1 d . . .
Cl4 Cl 0.71222(3) -0.23328(4) 0.42748(3) 0.02961(11) Uani 1 1 d . . .
N1 N 0.91437(9) 0.13527(10) 0.60969(8) 0.0185(3) Uani 1 1 d . . .
N11 N 0.79051(8) 0.13415(10) 0.70424(8) 0.0164(3) Uani 1 1 d . . .
N12 N 0.74837(8) 0.13650(11) 0.64769(8) 0.0179(3) Uani 1 1 d . A .
N21 N 0.89437(10) 0.00218(11) 0.71034(9) 0.0226(3) Uani 1 1 d . . .
N22 N 0.92982(10) -0.05516(12) 0.66719(10) 0.0268(3) Uani 1 1 d . A .
N31 N 0.89582(9) 0.26347(11) 0.71756(8) 0.0199(3) Uani 1 1 d . . .
N32 N 0.93906(9) 0.31972(11) 0.68098(9) 0.0221(3) Uani 1 1 d . A .
O1 O 0.99515(8) 0.13227(11) 0.74244(8) 0.0252(3) Uani 1 1 d . . .
O2 O 0.89791(7) 0.12893(9) 0.80656(7) 0.0178(2) Uani 1 1 d . . .
O3 O 1.00979(9) 0.12886(14) 0.85576(9) 0.0367(4) Uani 1 1 d . . .
C1 C 0.84997(13) 0.09993(17) 0.56947(11) 0.0226(5) Uani 0.843(4) 1 d P A 1
H1A H 0.8623 0.1028 0.5214 0.027 Uiso 0.843(4) 1 calc PR A 1
H1B H 0.8428 0.0365 0.5810 0.027 Uiso 0.843(4) 1 calc PR A 1
C3 C 0.97987(13) 0.07678(16) 0.59747(12) 0.0236(5) Uani 0.843(4) 1 d P A 1
H3A H 1.0182 0.0946 0.6291 0.028 Uiso 0.843(4) 1 calc PR A 1
H3B H 0.9979 0.0886 0.5518 0.028 Uiso 0.843(4) 1 calc PR A 1
C5 C 0.93266(13) 0.22817(16) 0.58000(11) 0.0230(5) Uani 0.843(4) 1 d P A 1
H5A H 0.9562 0.2197 0.5361 0.028 Uiso 0.843(4) 1 calc PR A 1
H5B H 0.8872 0.2610 0.5723 0.028 Uiso 0.843(4) 1 calc PR A 1
C1' C 0.8564(7) 0.1762(7) 0.5750(5) 0.018(2) Uani 0.157(4) 1 d P A 2
H11 H 0.8689 0.1730 0.5271 0.021 Uiso 0.157(4) 1 calc PR A 2
H12 H 0.8579 0.2400 0.5873 0.021 Uiso 0.157(4) 1 calc PR A 2
C3' C 0.9283(7) 0.0385(8) 0.5829(6) 0.021(2) Uani 0.157(4) 1 d P A 2
H31 H 0.8796 0.0123 0.5788 0.026 Uiso 0.157(4) 1 calc PR A 2
H32 H 0.9454 0.0476 0.5366 0.026 Uiso 0.157(4) 1 calc PR A 2
C5' C 0.9869(6) 0.1838(9) 0.6075(6) 0.022(2) Uani 0.157(4) 1 d P A 2
H51 H 1.0080 0.1767 0.5625 0.026 Uiso 0.157(4) 1 calc PR A 2
H52 H 1.0201 0.1554 0.6398 0.026 Uiso 0.157(4) 1 calc PR A 2
C2 C 0.77912(11) 0.14868(16) 0.58014(10) 0.0264(4) Uani 1 1 d . . .
H2A H 0.7869 0.2130 0.5723 0.032 Uiso 1 1 calc R A 1
H2B H 0.7438 0.1274 0.5468 0.032 Uiso 1 1 calc R A 1
C4 C 0.96702(14) -0.02506(16) 0.60476(15) 0.0361(5) Uani 1 1 d . . .
H4A H 0.9382 -0.0453 0.5661 0.043 Uiso 1 1 calc R A 1
H4B H 1.0143 -0.0554 0.6023 0.043 Uiso 1 1 calc R A 1
C6 C 0.98165(12) 0.28474(14) 0.62395(11) 0.0251(4) Uani 1 1 d . . .
H6A H 1.0222 0.2483 0.6407 0.030 Uiso 1 1 calc R A 1
H6B H 1.0017 0.3347 0.5977 0.030 Uiso 1 1 calc R A 1
C7 C 0.96878(10) 0.13008(14) 0.80348(10) 0.0228(4) Uani 1 1 d . A .
C13 C 0.67652(10) 0.13345(14) 0.66432(11) 0.0234(4) Uani 1 1 d . . .
H13 H 0.6372 0.1346 0.6341 0.028 Uiso 1 1 calc R A .
C14 C 0.67201(10) 0.12832(13) 0.73404(11) 0.0226(3) Uani 1 1 d . A .
H14 H 0.6294 0.1250 0.7602 0.027 Uiso 1 1 calc R . .
C15 C 0.74441(10) 0.12904(13) 0.75756(10) 0.0196(3) Uani 1 1 d . A .
H15 H 0.7585 0.1264 0.8030 0.024 Uiso 1 1 calc R . .
C23 C 0.91804(14) -0.14222(14) 0.68672(14) 0.0342(5) Uani 1 1 d . . .
H23 H 0.9356 -0.1937 0.6647 0.041 Uiso 1 1 calc R A .
C24 C 0.87626(16) -0.14136(15) 0.74389(13) 0.0346(5) Uani 1 1 d . A .
H24 H 0.8603 -0.1912 0.7689 0.042 Uiso 1 1 calc R . .
C25 C 0.86234(14) -0.04985(14) 0.75726(11) 0.0289(4) Uani 1 1 d . A .
H25 H 0.8347 -0.0283 0.7937 0.035 Uiso 1 1 calc R . .
C33 C 0.93186(14) 0.40577(15) 0.70291(12) 0.0305(4) Uani 1 1 d . . .
H33 H 0.9553 0.4565 0.6850 0.037 Uiso 1 1 calc R A .
C34 C 0.88354(15) 0.40501(14) 0.75664(12) 0.0320(5) Uani 1 1 d . A .
H34 H 0.8684 0.4544 0.7826 0.038 Uiso 1 1 calc R . .
C35 C 0.86202(13) 0.31480(14) 0.76415(11) 0.0261(4) Uani 1 1 d . A .
H35 H 0.8291 0.2935 0.7967 0.031 Uiso 1 1 calc R . .
H60 H 0.974(2) 0.133(3) 0.904(2) 0.067(12) Uiso 1 1 d . . .

loop_
_atom_site_aniso_label
_atom_site_aniso_U_11
_atom_site_aniso_U_22
_atom_site_aniso_U_33
_atom_site_aniso_U_23
_atom_site_aniso_U_13
_atom_site_aniso_U_12
Zn1 0.02895(13) 0.03473(13) 0.01811(11) 0.00045(9) 0.00276(9) -0.01120(10)
Co1 0.01131(10) 0.01807(10) 0.01409(10) -0.00285(8) -0.00007(7) 0.00028(7)
Cl1 0.0262(2) 0.0615(4) 0.0336(3) -0.0058(3) 0.0017(2) -0.0027(2)
Cl2 0.0896(6) 0.0513(4) 0.0258(3) 0.0029(3) 0.0113(3) -0.0404(4)
Cl3 0.0388(3) 0.0342(3) 0.0244(2) -0.00569(19) 0.0080(2) -0.0121(2)
Cl4 0.0355(3) 0.0314(2) 0.0219(2) 0.00239(18) -0.01039(18) -0.00465(19)
N1 0.0174(6) 0.0209(7) 0.0171(6) -0.0027(5) 0.0024(5) -0.0032(5)
N11 0.0130(6) 0.0219(7) 0.0143(6) 0.0004(5) -0.0023(5) -0.0001(5)
N12 0.0134(6) 0.0226(7) 0.0177(6) 0.0002(5) -0.0040(5) 0.0003(5)
N21 0.0264(8) 0.0185(7) 0.0229(7) -0.0045(6) -0.0034(6) 0.0036(6)
N22 0.0261(8) 0.0211(7) 0.0331(9) -0.0094(6) -0.0029(7) 0.0040(6)
N31 0.0228(7) 0.0188(7) 0.0181(7) -0.0006(5) 0.0023(6) -0.0028(5)
N32 0.0239(7) 0.0205(7) 0.0218(7) 0.0010(6) 0.0003(6) -0.0062(6)
O1 0.0119(5) 0.0408(8) 0.0227(7) -0.0087(6) -0.0003(5) 0.0021(5)
O2 0.0154(5) 0.0230(6) 0.0150(5) -0.0026(4) -0.0023(4) 0.0023(4)
O3 0.0200(7) 0.0663(12) 0.0237(7) -0.0118(7) -0.0093(6) 0.0078(7)
C1 0.0233(10) 0.0302(11) 0.0143(9) -0.0033(8) -0.0018(7) -0.0056(8)
C3 0.0225(10) 0.0270(10) 0.0213(10) -0.0051(8) 0.0065(8) 0.0001(8)
C5 0.0264(11) 0.0250(10) 0.0177(9) 0.0026(8) 0.0023(8) -0.0059(8)
C1' 0.027(5) 0.016(4) 0.010(4) 0.002(3) 0.003(4) 0.004(4)
C3' 0.029(6) 0.022(5) 0.013(4) 0.001(4) 0.006(4) 0.007(4)
C5' 0.009(4) 0.035(6) 0.021(5) -0.005(5) 0.006(4) -0.004(4)
C2 0.0225(9) 0.0411(11) 0.0157(8) 0.0047(7) -0.0044(6) -0.0053(8)
C4 0.0302(11) 0.0286(10) 0.0496(14) -0.0104(10) 0.0111(10) 0.0021(8)
C6 0.0255(9) 0.0250(8) 0.0249(9) 0.0003(7) 0.0046(7) -0.0078(7)
C7 0.0163(8) 0.0304(9) 0.0218(8) -0.0074(7) -0.0048(6) 0.0055(6)
C13 0.0125(7) 0.0291(9) 0.0286(9) -0.0015(7) -0.0045(6) 0.0018(6)
C14 0.0125(7) 0.0268(8) 0.0284(9) -0.0010(7) 0.0025(6) 0.0002(6)
C15 0.0125(7) 0.0260(8) 0.0205(8) 0.0007(6) 0.0024(6) 0.0004(6)
C23 0.0382(12) 0.0192(9) 0.0451(13) -0.0080(8) -0.0098(10) 0.0061(8)
C24 0.0479(14) 0.0204(9) 0.0357(12) 0.0008(8) -0.0116(10) 0.0004(8)
C25 0.0396(12) 0.0216(8) 0.0257(9) 0.0003(7) -0.0036(8) 0.0008(8)
C33 0.0371(11) 0.0215(9) 0.0330(11) -0.0001(8) -0.0042(9) -0.0051(8)
C34 0.0449(13) 0.0207(9) 0.0305(10) -0.0038(8) -0.0021(9) 0.0008(8)
C35 0.0341(10) 0.0218(8) 0.0224(9) -0.0032(7) 0.0035(8) 0.0023(7)

loop_
_atom_type_symbol
_atom_type_description
_atom_type_scat_dispersion_real
_atom_type_scat_dispersion_imag
_atom_type_scat_source
C C 0.0033 0.0016 'International Tables Vol C Tables 4.2.6.8 and 6.1.1.4'
H H 0.0000 0.0000 'International Tables Vol C Tables 4.2.6.8 and 6.1.1.4'
N N 0.0061 0.0033 'International Tables Vol C Tables 4.2.6.8 and 6.1.1.4'
O O 0.0106 0.0060 'International Tables Vol C Tables 4.2.6.8 and 6.1.1.4'
Cl Cl 0.1484 0.1585 'International Tables Vol C Tables 4.2.6.8 and 6.1.1.4'
Co Co 0.3494 0.9721 'International Tables Vol C Tables 4.2.6.8 and 6.1.1.4'
Zn Zn 0.2839 1.4301 'International Tables Vol C Tables 4.2.6.8 and 6.1.1.4'

loop_
_geom_angle_atom_site_label_1
_geom_angle_atom_site_label_2
_geom_angle_atom_site_label_3
_geom_angle
_geom_angle_site_symmetry_1
_geom_angle_site_symmetry_3
_geom_angle_publ_flag
Cl1 Zn1 Cl3 109.78(3) . . ?
Cl1 Zn1 Cl2 109.91(4) . . ?
Cl3 Zn1 Cl2 112.41(3) . . ?
Cl1 Zn1 Cl4 108.34(3) . . ?
Cl3 Zn1 Cl4 106.97(3) . . ?
Cl2 Zn1 Cl4 109.31(3) . . ?
N11 Co1 O2 94.57(6) . . ?
N11 Co1 N31 90.24(7) . . ?
O2 Co1 N31 87.13(6) . . ?
N11 Co1 N21 90.01(7) . . ?
O2 Co1 N21 87.54(6) . . ?
N31 Co1 N21 174.66(7) . . ?
N11 Co1 O1 163.40(7) . . ?
O2 Co1 O1 68.84(6) . . ?
N31 Co1 O1 88.48(7) . . ?
N21 Co1 O1 89.76(7) . . ?
N11 Co1 N1 97.08(7) . . ?
O2 Co1 N1 168.31(6) . . ?
N31 Co1 N1 93.80(7) . . ?
N21 Co1 N1 91.47(7) . . ?
O1 Co1 N1 99.51(7) . . ?
N11 Co1 C7 128.98(7) . . ?
O2 Co1 C7 34.41(6) . . ?
N31 Co1 C7 87.09(7) . . ?
N21 Co1 C7 88.61(7) . . ?
O1 Co1 C7 34.43(7) . . ?
N1 Co1 C7 133.94(7) . . ?
C1' N1 C3 141.0(5) . . ?
C1' N1 C5' 116.5(7) . . ?
C3 N1 C5' 64.4(5) . . ?
C1' N1 C1 45.9(5) . . ?
C3 N1 C1 109.74(16) . . ?
C5' N1 C1 146.5(5) . . ?
C1' N1 C5 65.8(5) . . ?
C3 N1 C5 106.44(16) . . ?
C5' N1 C5 50.9(5) . . ?
C1 N1 C5 106.23(16) . . ?
C1' N1 C3' 111.0(7) . . ?
C3 N1 C3' 43.8(5) . . ?
C5' N1 C3' 106.6(7) . . ?
C1 N1 C3' 68.2(5) . . ?
C5 N1 C3' 131.6(5) . . ?
C1' N1 Co1 110.8(4) . . ?
C3 N1 Co1 106.90(13) . . ?
C5' N1 Co1 100.9(5) . . ?
C1 N1 Co1 111.99(12) . . ?
C5 N1 Co1 115.35(12) . . ?
C3' N1 Co1 110.6(4) . . ?
C15 N11 N12 106.76(15) . . ?
C15 N11 Co1 125.55(12) . . ?
N12 N11 Co1 127.65(12) . . ?
C13 N12 N11 110.50(16) . . ?
C13 N12 C2 126.83(16) . . ?
N11 N12 C2 122.46(15) . . ?
C25 N21 N22 106.33(17) . . ?
C25 N21 Co1 125.80(14) . . ?
N22 N21 Co1 127.73(14) . . ?
C23 N22 N21 109.7(2) . . ?
C23 N22 C4 126.48(19) . . ?
N21 N22 C4 123.46(18) . . ?
C35 N31 N32 106.56(16) . . ?
C35 N31 Co1 128.15(14) . . ?
N32 N31 Co1 124.84(13) . . ?
C33 N32 N31 110.57(17) . . ?
C33 N32 C6 129.16(18) . . ?
N31 N32 C6 120.15(16) . . ?
C7 O1 Co1 87.85(11) . . ?
C7 O2 Co1 88.81(11) . . ?
C7 O3 H60 109(2) . . ?
C2 C1 N1 115.62(18) . . ?
C2 C1 H1A 108.4 . . ?
N1 C1 H1A 108.4 . . ?
C2 C1 H1B 108.4 . . ?
N1 C1 H1B 108.4 . . ?
H1A C1 H1B 107.4 . . ?
N1 C3 C4 115.54(19) . . ?
N1 C3 H3A 108.4 . . ?
C4 C3 H3A 108.4 . . ?
N1 C3 H3B 108.4 . . ?
C4 C3 H3B 108.4 . . ?
H3A C3 H3B 107.5 . . ?
C6 C5 N1 114.19(18) . . ?
C6 C5 H5A 108.7 . . ?
N1 C5 H5A 108.7 . . ?
C6 C5 H5B 108.7 . . ?
N1 C5 H5B 108.7 . . ?
H5A C5 H5B 107.6 . . ?
N1 C1' C2 124.9(8) . . ?
N1 C1' H11 106.1 . . ?
C2 C1' H11 106.1 . . ?
N1 C1' H12 106.1 . . ?
C2 C1' H12 106.1 . . ?
H11 C1' H12 106.3 . . ?
C4 C3' N1 132.0(10) . . ?
C4 C3' H31 104.2 . . ?
N1 C3' H31 104.2 . . ?
C4 C3' H32 104.2 . . ?
N1 C3' H32 104.2 . . ?
H31 C3' H32 105.5 . . ?
N1 C5' C6 113.8(7) . . ?
N1 C5' H51 108.8 . . ?
C6 C5' H51 108.8 . . ?
N1 C5' H52 108.8 . . ?
C6 C5' H52 108.8 . . ?
H51 C5' H52 107.7 . . ?
N12 C2 C1' 117.8(4) . . ?
N12 C2 C1 113.72(17) . . ?
C1' C2 C1 45.1(4) . . ?
N12 C2 H2A 108.8 . . ?
C1' C2 H2A 65.2 . . ?
C1 C2 H2A 108.8 . . ?
N12 C2 H2B 108.8 . . ?
C1' C2 H2B 132.7 . . ?
C1 C2 H2B 108.8 . . ?
H2A C2 H2B 107.7 . . ?
C3' C4 N22 104.7(6) . . ?
C3' C4 C3 46.8(6) . . ?
N22 C4 C3 116.49(19) . . ?
C3' C4 H4A 69.9 . . ?
N22 C4 H4A 108.2 . . ?
C3 C4 H4A 108.2 . . ?
C3' C4 H4B 145.9 . . ?
N22 C4 H4B 108.2 . . ?
C3 C4 H4B 108.2 . . ?
H4A C4 H4B 107.3 . . ?
N32 C6 C5 108.93(17) . . ?
N32 C6 C5' 122.8(4) . . ?
C5 C6 C5' 51.1(5) . . ?
N32 C6 H6A 109.9 . . ?
C5 C6 H6A 109.9 . . ?
C5' C6 H6A 58.9 . . ?
N32 C6 H6B 109.9 . . ?
C5 C6 H6B 109.9 . . ?
C5' C6 H6B 127.2 . . ?
H6A C6 H6B 108.3 . . ?
O3 C7 O2 123.29(19) . . ?
O3 C7 O1 122.22(18) . . ?
O2 C7 O1 114.50(16) . . ?
O3 C7 Co1 179.63(19) . . ?
O2 C7 Co1 56.78(9) . . ?
O1 C7 Co1 57.72(10) . . ?
N12 C13 C14 107.53(16) . . ?
N12 C13 H13 126.2 . . ?
C14 C13 H13 126.2 . . ?
C13 C14 C15 105.85(17) . . ?
C13 C14 H14 127.1 . . ?
C15 C14 H14 127.1 . . ?
N11 C15 C14 109.35(17) . . ?
N11 C15 H15 125.3 . . ?
C14 C15 H15 125.3 . . ?
N22 C23 C24 108.31(19) . . ?
N22 C23 H23 125.8 . . ?
C24 C23 H23 125.8 . . ?
C23 C24 C25 105.4(2) . . ?
C23 C24 H24 127.3 . . ?
C25 C24 H24 127.3 . . ?
N21 C25 C24 110.2(2) . . ?
N21 C25 H25 124.9 . . ?
C24 C25 H25 124.9 . . ?
N32 C33 C34 107.50(19) . . ?
N32 C33 H33 126.3 . . ?
C34 C33 H33 126.3 . . ?
C33 C34 C35 105.60(19) . . ?
C33 C34 H34 127.2 . . ?
C35 C34 H34 127.2 . . ?
N31 C35 C34 109.75(19) . . ?
N31 C35 H35 125.1 . . ?
C34 C35 H35 125.1 . . ?

loop_
_geom_bond_atom_site_label_1
_geom_bond_atom_site_label_2
_geom_bond_distance
_geom_bond_site_symmetry_2
_geom_bond_publ_flag
Zn1 Cl1 2.2638(9) . ?
Zn1 Cl3 2.2685(8) . ?
Zn1 Cl2 2.2722(8) . ?
Zn1 Cl4 2.2939(7) . ?
Co1 N11 1.9050(16) . ?
Co1 O2 1.9096(15) . ?
Co1 N31 1.9239(17) . ?
Co1 N21 1.9305(17) . ?
Co1 O1 1.9310(15) . ?
Co1 N1 1.9887(17) . ?
Co1 C7 2.282(2) . ?
N1 C1' 1.391(11) . ?
N1 C3 1.489(3) . ?
N1 C5' 1.501(11) . ?
N1 C1 1.505(3) . ?
N1 C5 1.524(3) . ?
N1 C3' 1.540(12) . ?
N11 C15 1.343(2) . ?
N11 N12 1.349(2) . ?
N12 C13 1.347(2) . ?
N12 C2 1.451(3) . ?
N21 C25 1.332(3) . ?
N21 N22 1.359(2) . ?
N22 C23 1.355(3) . ?
N22 C4 1.468(3) . ?
N31 C35 1.336(3) . ?
N31 N32 1.349(2) . ?
N32 C33 1.345(3) . ?
N32 C6 1.456(3) . ?
O1 C7 1.291(3) . ?
O2 C7 1.290(2) . ?
O3 C7 1.269(2) . ?
O3 H60 1.14(4) . ?
C1 C2 1.489(3) . ?
C1 H1A 0.9700 . ?
C1 H1B 0.9700 . ?
C3 C4 1.524(3) . ?
C3 H3A 0.9700 . ?
C3 H3B 0.9700 . ?
C5 C6 1.494(3) . ?
C5 H5A 0.9700 . ?
C5 H5B 0.9700 . ?
C1' C2 1.466(12) . ?
C1' H11 0.9700 . ?
C1' H12 0.9700 . ?
C3' C4 1.248(12) . ?
C3' H31 0.9700 . ?
C3' H32 0.9700 . ?
C5' C6 1.524(13) . ?
C5' H51 0.9700 . ?
C5' H52 0.9700 . ?
C2 H2A 0.9700 . ?
C2 H2B 0.9700 . ?
C4 H4A 0.9700 . ?
C4 H4B 0.9700 . ?
C6 H6A 0.9700 . ?
C6 H6B 0.9700 . ?
C13 C14 1.373(3) . ?
C13 H13 0.9300 . ?
C14 C15 1.395(3) . ?
C14 H14 0.9300 . ?
C15 H15 0.9300 . ?
C23 C24 1.355(4) . ?
C23 H23 0.9300 . ?
C24 C25 1.396(3) . ?
C24 H24 0.9300 . ?
C25 H25 0.9300 . ?
C33 C34 1.373(4) . ?
C33 H33 0.9300 . ?
C34 C35 1.393(3) . ?
C34 H34 0.9300 . ?
C35 H35 0.9300 . ?

loop_
_platon_squeeze_void_nr
_platon_squeeze_void_average_x
_platon_squeeze_void_average_y
_platon_squeeze_void_average_z
_platon_squeeze_void_volume
_platon_squeeze_void_count_electrons
1 0.000 0.000 0.000 152.6 49.2
2 0.500 0.000 0.500 152.5 49.5
3 0.000 0.500 0.500 152.6 49.6
4 0.500 0.500 1.000 152.6 49.9
